data_4033929
loop_
_publ_author_name
'Chen, Shanping'
'Jiang, Pingyu'
'Wang, Pu'
'Pei, Yong'
'Huang, Huawen'
'Xiao, Fuhong'
'Deng, Guo-Jun'

_publ_section_title
;
 Three-Component Cascade Synthesis of Carbazoles through [1s,6s]
 Sigmatropic Shift under Metal-Free Conditions.
;
_journal_issue 6
_journal_name_full 'The Journal of organic chemistry'
_journal_page_first 3121
_journal_page_last 3131
_journal_paper_doi 10.1021/acs.joc.8b02994
_journal_volume 84
_journal_year 2019
_chemical_formula_moiety 'C29 H25 N O2'
_chemical_formula_sum 'C29 H25 N O2'
_chemical_formula_weight 419.50
_space_group_crystal_system monoclinic
_space_group_IT_number 14
_space_group_name_Hall '-P 2ybc'
_space_group_name_H-M_alt 'P 1 21/c 1'
_atom_sites_solution_hydrogens geom
_atom_sites_solution_primary dual
_audit_creation_date 2016-11-02
_audit_creation_method
;
Olex2 1.2
(compiled 2016.09.09 svn.r3337 for OlexSys, GUI svn.r5227)
;
_cell_angle_alpha 90
_cell_angle_beta 112.269(4)
_cell_angle_gamma 90
_cell_formula_units_Z 4
_cell_length_a 13.950(4)
_cell_length_b 11.207(3)
_cell_length_c 15.265(5)
_cell_measurement_reflns_used 5446
_cell_measurement_temperature 173.1500
_cell_measurement_theta_max 27.4772
_cell_measurement_theta_min 1.4415
_cell_volume 2208.5(11)
_computing_cell_refinement 'CrystalClear (Rigaku Inc., 2007)'
_computing_data_collection 'CrystalClear (Rigaku Inc., 2007)'
_computing_data_reduction 'CrystalClear (Rigaku Inc., 2007)'
_computing_molecular_graphics 'Olex2 (Dolomanov et al., 2009)'
_computing_publication_material 'CIFTAB (Sheldrick, 2013)'
_computing_structure_refinement 'SHELXL (Sheldrick, 2014)'
_computing_structure_solution
;
'SHELXT (Sheldrick, 2014)'
;
_diffrn_ambient_temperature 173.1500
_diffrn_detector_area_resol_mean 28.5714
_diffrn_measured_fraction_theta_full 0.996
_diffrn_measured_fraction_theta_max 0.996
_diffrn_measurement_details
;
scan:
	Number of images: 360
	           Slice: -110.0000 - 70.0000
	     Image width: 0.5000
	        Exp time: 15.0000
	   Rotation axis: Omega
	           Omega: 0.0000
	             Chi: 45.0000
	             Phi: 0.0000
	             XTD: 44.9392
	          2theta: -20.4555
scan:
	Number of images: 300
	           Slice: -107.0000 - 43.0000
	     Image width: 0.5000
	        Exp time: 15.0000
	   Rotation axis: Omega
	           Omega: 0.0000
	             Chi: 45.0000
	             Phi: 180.0000
	             XTD: 44.9392
	          2theta: -20.4555
;
_diffrn_measurement_device
;
Saturn724+ (2x2 bin mode)
;
_diffrn_measurement_device_details
;
AFC10: Fixed Chi 2 circle
;
_diffrn_measurement_device_type 'MM007-HF CCD(Saturn 724+)'
_diffrn_measurement_method '\w scans at fixed \c = 45\%'
_diffrn_orient_matrix_type d*Trek
_diffrn_orient_matrix_UB_11 0.0074
_diffrn_orient_matrix_UB_12 -0.0140
_diffrn_orient_matrix_UB_13 -0.0758
_diffrn_orient_matrix_UB_21 -0.0854
_diffrn_orient_matrix_UB_22 -0.0255
_diffrn_orient_matrix_UB_23 -0.0036
_diffrn_orient_matrix_UB_31 -0.0153
_diffrn_orient_matrix_UB_32 0.0568
_diffrn_orient_matrix_UB_33 -0.0394
_diffrn_radiation_detector CCD
_diffrn_radiation_monochromator Confocal
_diffrn_radiation_type MoK\a
_diffrn_radiation_wavelength 0.71073
_diffrn_reflns_av_R_equivalents 0.0709
_diffrn_reflns_av_unetI/netI 0.0690
_diffrn_reflns_Laue_measured_fraction_full 0.996
_diffrn_reflns_Laue_measured_fraction_max 0.996
_diffrn_reflns_limit_h_max 16
_diffrn_reflns_limit_h_min -16
_diffrn_reflns_limit_k_max 13
_diffrn_reflns_limit_k_min -13
_diffrn_reflns_limit_l_max 18
_diffrn_reflns_limit_l_min -18
_diffrn_reflns_number 13391
_diffrn_reflns_point_group_measured_fraction_full 0.996
_diffrn_reflns_point_group_measured_fraction_max 0.996
_diffrn_reflns_theta_full 25.193
_diffrn_reflns_theta_max 25.193
_diffrn_reflns_theta_min 1.577
_diffrn_source 'Rotating Anode'
_diffrn_source_current 24.0000
_diffrn_source_power 1.2000
_diffrn_source_voltage 50.0000
_exptl_absorpt_coefficient_mu 0.079
_exptl_absorpt_correction_T_max 1.00000
_exptl_absorpt_correction_T_min 0.79945
_exptl_absorpt_correction_type multi-scan
_exptl_absorpt_process_details 'CrystalClear (Rigaku Inc., 2007)'
_exptl_crystal_colour Colorless
_exptl_crystal_density_diffrn 1.262
_exptl_crystal_description block
_exptl_crystal_F_000 888
_exptl_crystal_size_max 0.097
_exptl_crystal_size_mid 0.076
_exptl_crystal_size_min 0.071
_refine_diff_density_max 0.181
_refine_diff_density_min -0.192
_refine_diff_density_rms 0.044
_refine_ls_extinction_method none
_refine_ls_goodness_of_fit_ref 1.231
_refine_ls_hydrogen_treatment constr
_refine_ls_matrix_type full
_refine_ls_number_parameters 292
_refine_ls_number_reflns 3968
_refine_ls_number_restraints 0
_refine_ls_restrained_S_all 1.231
_refine_ls_R_factor_all 0.1210
_refine_ls_R_factor_gt 0.0886
_refine_ls_shift/su_max 0.000
_refine_ls_shift/su_mean 0.000
_refine_ls_structure_factor_coef Fsqd
_refine_ls_weighting_details 'w=1/[\s^2^(Fo^2^)+(0.0290P)^2^+1.8291P] where P=(Fo^2^+2Fc^2^)/3'
_refine_ls_weighting_scheme calc
_refine_ls_wR_factor_gt 0.1387
_refine_ls_wR_factor_ref 0.1506
_reflns_Friedel_coverage 0.000
_reflns_number_gt 3017
_reflns_number_total 3968
_reflns_threshold_expression 'I > 2\s(I)'
_cod_data_source_file jo8b02994_si_001.cif
_cod_data_source_block mx5262
_cod_database_code 4033929
_shelx_space_group_comment
;
The symmetry employed for this shelxl refinement is uniquely defined
by the following loop, which should always be used as a source of
symmetry information in preference to the above space-group names.
They are only intended as comments.
;
_diffrn_number_total 5286
_olex2_refinement_description
;
1. Fixed Uiso
 At 1.2 times of:
  All C(H) groups, All C(H,H) groups
 At 1.5 times of:
  All C(H,H,H) groups
2.a Secondary CH2 refined with riding coordinates:
 C28(H28A,H28B)
2.b Aromatic/amide H refined with riding coordinates:
 C2(H2), C3(H3), C4(H4), C5(H5), C10(H10), C14(H14), C15(H15), C17(H17),
 C18(H18), C20(H20), C21(H21), C22(H22), C23(H23), C24(H24)
2.c Idealised Me refined as rotating group:
 C25(H25A,H25B,H25C), C26(H26A,H26B,H26C), C29(H29A,H29B,H29C)
;
_shelx_shelxl_version_number 2014/7
_olex2_submission_special_instructions 'No special instructions were received'

loop_
_space_group_symop_operation_xyz
'x, y, z'
'-x, y+1/2, -z+1/2'
'-x, -y, -z'
'x, -y-1/2, z-1/2'

loop_
_atom_site_label
_atom_site_type_symbol
_atom_site_fract_x
_atom_site_fract_y
_atom_site_fract_z
_atom_site_U_iso_or_equiv
_atom_site_adp_type
_atom_site_occupancy
_atom_site_site_symmetry_order
_atom_site_calc_flag
_atom_site_refinement_flags_posn
O1 O 0.04656(19) 0.6315(2) 0.70349(17) 0.0505(7) Uani 1 1 d .
O2 O 0.07556(19) 0.7892(2) 0.62849(17) 0.0492(7) Uani 1 1 d .
N1 N 0.1874(2) 0.3074(2) 0.51302(19) 0.0359(7) Uani 1 1 d .
C1 C 0.2661(2) 0.4149(3) 0.4320(2) 0.0303(8) Uani 1 1 d .
C2 C 0.3169(2) 0.4279(3) 0.3692(2) 0.0354(8) Uani 1 1 d .
H2 H 0.3362 0.5031 0.3561 0.042 Uiso 1 1 calc R
C3 C 0.3378(3) 0.3282(3) 0.3268(2) 0.0400(9) Uani 1 1 d .
H3 H 0.3716 0.3363 0.2851 0.048 Uiso 1 1 calc R
C4 C 0.3087(3) 0.2152(3) 0.3460(2) 0.0421(9) Uani 1 1 d .
H4 H 0.3237 0.1490 0.3167 0.051 Uiso 1 1 calc R
C5 C 0.2587(3) 0.1996(3) 0.4069(2) 0.0420(9) Uani 1 1 d .
H5 H 0.2392 0.1239 0.4190 0.050 Uiso 1 1 calc R
C6 C 0.2379(2) 0.3000(3) 0.4501(2) 0.0346(8) Uani 1 1 d .
C7 C 0.1800(2) 0.4279(3) 0.5341(2) 0.0313(8) Uani 1 1 d .
C8 C 0.2305(2) 0.4964(3) 0.4861(2) 0.0297(7) Uani 1 1 d .
C9 C 0.2350(2) 0.6214(3) 0.4958(2) 0.0291(7) Uani 1 1 d .
C10 C 0.1847(2) 0.6724(3) 0.5484(2) 0.0314(8) Uani 1 1 d .
H10 H 0.1863 0.7549 0.5550 0.038 Uiso 1 1 calc R
C11 C 0.1309(2) 0.6047(3) 0.5925(2) 0.0320(8) Uani 1 1 d .
C12 C 0.1269(2) 0.4795(3) 0.5870(2) 0.0319(8) Uani 1 1 d .
C13 C 0.2929(2) 0.6982(3) 0.4534(2) 0.0263(7) Uani 1 1 d .
C14 C 0.3998(2) 0.6863(3) 0.4789(2) 0.0294(7) Uani 1 1 d .
H14 H 0.4353 0.6264 0.5208 0.035 Uiso 1 1 calc R
C15 C 0.4535(2) 0.7623(3) 0.4425(2) 0.0296(7) Uani 1 1 d .
H15 H 0.5249 0.7537 0.4616 0.036 Uiso 1 1 calc R
C16 C 0.4035(2) 0.8510(3) 0.3783(2) 0.0265(7) Uani 1 1 d .
C17 C 0.2965(2) 0.8631(3) 0.3524(2) 0.0296(7) Uani 1 1 d .
H17 H 0.2609 0.9216 0.3091 0.036 Uiso 1 1 calc R
C18 C 0.2427(2) 0.7885(3) 0.3904(2) 0.0298(7) Uani 1 1 d .
H18 H 0.1718 0.7993 0.3735 0.036 Uiso 1 1 calc R
C19 C 0.4612(2) 0.9343(3) 0.3398(2) 0.0274(7) Uani 1 1 d .
C20 C 0.5547(3) 0.9820(3) 0.3993(2) 0.0347(8) Uani 1 1 d .
H20 H 0.5830 0.9584 0.4624 0.042 Uiso 1 1 calc R
C21 C 0.6069(3) 1.0643(3) 0.3659(2) 0.0414(9) Uani 1 1 d .
H21 H 0.6697 1.0955 0.4067 0.050 Uiso 1 1 calc R
C22 C 0.5658(3) 1.0999(3) 0.2725(3) 0.0439(9) Uani 1 1 d .
H22 H 0.6005 1.1558 0.2503 0.053 Uiso 1 1 calc R
C23 C 0.4730(3) 1.0525(3) 0.2120(2) 0.0419(9) Uani 1 1 d .
H23 H 0.4454 1.0759 0.1489 0.050 Uiso 1 1 calc R
C24 C 0.4209(3) 0.9702(3) 0.2453(2) 0.0344(8) Uani 1 1 d .
H24 H 0.3585 0.9385 0.2041 0.041 Uiso 1 1 calc R
C25 C 0.1699(3) 0.2021(3) 0.5616(3) 0.0532(11) Uani 1 1 d .
H25A H 0.0983 0.1793 0.5335 0.080 Uiso 1 1 calc GR
H25B H 0.1874 0.2203 0.6273 0.080 Uiso 1 1 calc GR
H25C H 0.2125 0.1376 0.5559 0.080 Uiso 1 1 calc GR
C26 C 0.0648(3) 0.4059(3) 0.6294(2) 0.0431(9) Uani 1 1 d .
H26A H 0.0391 0.3359 0.5915 0.065 Uiso 1 1 calc GR
H26B H 0.0077 0.4522 0.6311 0.065 Uiso 1 1 calc GR
H26C H 0.1083 0.3827 0.6926 0.065 Uiso 1 1 calc GR
C27 C 0.0790(2) 0.6722(3) 0.6470(2) 0.0362(8) Uani 1 1 d .
C28 C 0.0362(3) 0.8659(3) 0.6844(3) 0.0519(10) Uani 1 1 d .
H28A H 0.0756 0.8542 0.7515 0.062 Uiso 1 1 calc R
H28B H -0.0360 0.8482 0.6712 0.062 Uiso 1 1 calc R
C29 C 0.0478(4) 0.9908(4) 0.6566(3) 0.0776(15) Uani 1 1 d .
H29A H 0.0048 1.0025 0.5911 0.116 Uiso 1 1 calc GR
H29B H 0.1189 1.0052 0.6659 0.116 Uiso 1 1 calc GR
H29C H 0.0272 1.0452 0.6948 0.116 Uiso 1 1 calc GR

loop_
_atom_site_aniso_label
_atom_site_aniso_U_11
_atom_site_aniso_U_22
_atom_site_aniso_U_33
_atom_site_aniso_U_23
_atom_site_aniso_U_13
_atom_site_aniso_U_12
O1 0.0565(17) 0.0661(18) 0.0442(15) -0.0021(13) 0.0365(14) -0.0123(14)
O2 0.0673(18) 0.0484(16) 0.0513(16) 0.0017(13) 0.0443(14) 0.0069(14)
N1 0.0390(16) 0.0343(16) 0.0344(15) 0.0044(13) 0.0139(13) -0.0044(14)
C1 0.0307(18) 0.0303(18) 0.0268(17) -0.0003(14) 0.0075(14) -0.0063(15)
C2 0.040(2) 0.039(2) 0.0291(18) -0.0020(15) 0.0151(16) -0.0045(17)
C3 0.044(2) 0.047(2) 0.0319(19) -0.0047(17) 0.0167(17) -0.0004(18)
C4 0.043(2) 0.039(2) 0.039(2) -0.0101(17) 0.0100(17) 0.0032(18)
C5 0.045(2) 0.032(2) 0.044(2) -0.0030(17) 0.0100(18) -0.0026(18)
C6 0.0332(19) 0.036(2) 0.0295(18) -0.0005(15) 0.0057(15) -0.0026(17)
C7 0.0300(18) 0.037(2) 0.0250(17) 0.0011(15) 0.0087(14) -0.0076(16)
C8 0.0305(18) 0.0322(18) 0.0248(17) 0.0006(14) 0.0088(14) -0.0035(15)
C9 0.0290(18) 0.0371(19) 0.0224(16) -0.0002(14) 0.0109(14) -0.0065(15)
C10 0.0329(18) 0.0346(19) 0.0294(17) -0.0026(15) 0.0148(15) -0.0061(16)
C11 0.0272(17) 0.045(2) 0.0234(16) 0.0017(15) 0.0094(14) -0.0033(16)
C12 0.0300(18) 0.043(2) 0.0216(16) 0.0070(15) 0.0088(14) -0.0065(16)
C13 0.0320(18) 0.0259(17) 0.0245(16) -0.0064(14) 0.0144(14) -0.0036(15)
C14 0.0328(18) 0.0316(18) 0.0271(17) 0.0030(14) 0.0150(14) 0.0022(16)
C15 0.0306(17) 0.0323(18) 0.0301(17) -0.0059(15) 0.0161(15) -0.0012(16)
C16 0.0314(18) 0.0269(17) 0.0247(16) -0.0067(14) 0.0144(14) -0.0051(15)
C17 0.0382(19) 0.0285(18) 0.0252(16) 0.0037(14) 0.0154(15) 0.0028(16)
C18 0.0318(18) 0.0325(18) 0.0304(17) -0.0025(15) 0.0178(15) -0.0023(16)
C19 0.0352(18) 0.0251(17) 0.0280(17) -0.0028(14) 0.0188(15) -0.0008(15)
C20 0.044(2) 0.0330(19) 0.0310(18) -0.0018(15) 0.0188(17) -0.0053(17)
C21 0.046(2) 0.040(2) 0.042(2) -0.0070(17) 0.0213(18) -0.0144(18)
C22 0.062(3) 0.036(2) 0.049(2) 0.0009(18) 0.038(2) -0.0105(19)
C23 0.056(2) 0.045(2) 0.0328(19) 0.0055(17) 0.0261(18) -0.003(2)
C24 0.0378(19) 0.038(2) 0.0293(18) -0.0008(15) 0.0150(15) -0.0047(17)
C25 0.072(3) 0.041(2) 0.051(2) 0.0137(19) 0.029(2) -0.005(2)
C26 0.041(2) 0.052(2) 0.041(2) 0.0090(18) 0.0204(17) -0.0063(18)
C27 0.0307(19) 0.050(2) 0.0291(18) -0.0020(17) 0.0133(15) -0.0068(17)
C28 0.056(2) 0.063(3) 0.050(2) -0.001(2) 0.035(2) 0.011(2)
C29 0.124(4) 0.060(3) 0.080(3) -0.006(3) 0.074(3) 0.011(3)

loop_
_atom_type_symbol
_atom_type_description
_atom_type_scat_dispersion_real
_atom_type_scat_dispersion_imag
_atom_type_scat_source
C C 0.0033 0.0016 'International Tables Vol C Tables 4.2.6.8 and 6.1.1.4'
H H 0.0000 0.0000 'International Tables Vol C Tables 4.2.6.8 and 6.1.1.4'
N N 0.0061 0.0033 'International Tables Vol C Tables 4.2.6.8 and 6.1.1.4'
O O 0.0106 0.0060 'International Tables Vol C Tables 4.2.6.8 and 6.1.1.4'

loop_
_geom_angle_atom_site_label_1
_geom_angle_atom_site_label_2
_geom_angle_atom_site_label_3
_geom_angle
C27 O2 C28 116.5(3)
C6 N1 C7 108.4(3)
C6 N1 C25 121.8(3)
C7 N1 C25 128.3(3)
C2 C1 C6 118.8(3)
C2 C1 C8 134.5(3)
C6 C1 C8 106.6(3)
C1 C2 H2 120.3
C3 C2 C1 119.3(3)
C3 C2 H2 120.3
C2 C3 H3 119.7
C2 C3 C4 120.6(3)
C4 C3 H3 119.7
C3 C4 H4 119.2
C5 C4 C3 121.5(3)
C5 C4 H4 119.2
C4 C5 H5 121.0
C4 C5 C6 118.0(3)
C6 C5 H5 121.0
N1 C6 C1 109.5(3)
C5 C6 N1 128.8(3)
C5 C6 C1 121.7(3)
N1 C7 C8 108.0(3)
N1 C7 C12 128.8(3)
C12 C7 C8 123.0(3)
C7 C8 C1 107.4(3)
C9 C8 C1 132.8(3)
C9 C8 C7 119.7(3)
C8 C9 C13 122.8(3)
C10 C9 C8 117.5(3)
C10 C9 C13 119.7(3)
C9 C10 H10 118.7
C9 C10 C11 122.7(3)
C11 C10 H10 118.7
C10 C11 C12 121.7(3)
C10 C11 C27 116.9(3)
C12 C11 C27 121.4(3)
C7 C12 C26 122.2(3)
C11 C12 C7 115.2(3)
C11 C12 C26 122.4(3)
C14 C13 C9 121.5(3)
C18 C13 C9 120.6(3)
C18 C13 C14 117.9(3)
C13 C14 H14 119.6
C15 C14 C13 120.9(3)
C15 C14 H14 119.6
C14 C15 H15 119.3
C14 C15 C16 121.5(3)
C16 C15 H15 119.3
C15 C16 C17 117.9(3)
C15 C16 C19 121.7(3)
C17 C16 C19 120.4(3)
C16 C17 H17 119.6
C18 C17 C16 120.8(3)
C18 C17 H17 119.6
C13 C18 C17 121.1(3)
C13 C18 H18 119.4
C17 C18 H18 119.4
C20 C19 C16 119.9(3)
C20 C19 C24 118.5(3)
C24 C19 C16 121.5(3)
C19 C20 H20 119.6
C19 C20 C21 120.8(3)
C21 C20 H20 119.6
C20 C21 H21 119.9
C22 C21 C20 120.2(3)
C22 C21 H21 119.9
C21 C22 H22 120.1
C21 C22 C23 119.8(3)
C23 C22 H22 120.1
C22 C23 H23 120.0
C22 C23 C24 120.1(3)
C24 C23 H23 120.0
C19 C24 H24 119.7
C23 C24 C19 120.7(3)
C23 C24 H24 119.7
N1 C25 H25A 109.5
N1 C25 H25B 109.5
N1 C25 H25C 109.5
H25A C25 H25B 109.5
H25A C25 H25C 109.5
H25B C25 H25C 109.5
C12 C26 H26A 109.5
C12 C26 H26B 109.5
C12 C26 H26C 109.5
H26A C26 H26B 109.5
H26A C26 H26C 109.5
H26B C26 H26C 109.5
O1 C27 O2 121.9(3)
O1 C27 C11 126.7(3)
O2 C27 C11 111.3(3)
O2 C28 H28A 110.5
O2 C28 H28B 110.5
O2 C28 C29 106.4(3)
H28A C28 H28B 108.6
C29 C28 H28A 110.5
C29 C28 H28B 110.5
C28 C29 H29A 109.5
C28 C29 H29B 109.5
C28 C29 H29C 109.5
H29A C29 H29B 109.5
H29A C29 H29C 109.5
H29B C29 H29C 109.5

loop_
_geom_bond_atom_site_label_1
_geom_bond_atom_site_label_2
_geom_bond_distance
O1 C27 1.205(4)
O2 C27 1.338(4)
O2 C28 1.457(4)
N1 C6 1.392(4)
N1 C7 1.402(4)
N1 C25 1.462(4)
C1 C2 1.399(4)
C1 C6 1.404(4)
C1 C8 1.440(4)
C2 H2 0.9300
C2 C3 1.376(4)
C3 H3 0.9300
C3 C4 1.394(5)
C4 H4 0.9300
C4 C5 1.369(5)
C5 H5 0.9300
C5 C6 1.389(5)
C7 C8 1.418(4)
C7 C12 1.411(4)
C8 C9 1.408(4)
C9 C10 1.375(4)
C9 C13 1.486(4)
C10 H10 0.9300
C10 C11 1.406(4)
C11 C12 1.406(5)
C11 C27 1.497(4)
C12 C26 1.508(4)
C13 C14 1.398(4)
C13 C18 1.389(4)
C14 H14 0.9300
C14 C15 1.382(4)
C15 H15 0.9300
C15 C16 1.385(4)
C16 C17 1.398(4)
C16 C19 1.491(4)
C17 H17 0.9300
C17 C18 1.389(4)
C18 H18 0.9300
C19 C20 1.384(4)
C19 C24 1.395(4)
C20 H20 0.9300
C20 C21 1.385(4)
C21 H21 0.9300
C21 C22 1.379(5)
C22 H22 0.9300
C22 C23 1.380(5)
C23 H23 0.9300
C23 C24 1.384(4)
C24 H24 0.9300
C25 H25A 0.9600
C25 H25B 0.9600
C25 H25C 0.9600
C26 H26A 0.9600
C26 H26B 0.9600
C26 H26C 0.9600
C28 H28A 0.9700
C28 H28B 0.9700
C28 C29 1.489(5)
C29 H29A 0.9600
C29 H29B 0.9600
C29 H29C 0.9600

loop_
_geom_torsion_atom_site_label_1
_geom_torsion_atom_site_label_2
_geom_torsion_atom_site_label_3
_geom_torsion_atom_site_label_4
_geom_torsion
N1 C7 C8 C1 2.0(3)
N1 C7 C8 C9 -179.5(3)
N1 C7 C12 C11 -177.6(3)
N1 C7 C12 C26 -1.2(5)
C1 C2 C3 C4 0.1(5)
C1 C8 C9 C10 174.6(3)
C1 C8 C9 C13 -6.5(6)
C2 C1 C6 N1 -179.1(3)
C2 C1 C6 C5 -0.3(5)
C2 C1 C8 C7 177.5(3)
C2 C1 C8 C9 -0.7(6)
C2 C3 C4 C5 0.1(5)
C3 C4 C5 C6 -0.4(5)
C4 C5 C6 N1 179.1(3)
C4 C5 C6 C1 0.5(5)
C6 N1 C7 C8 -2.3(3)
C6 N1 C7 C12 173.3(3)
C6 C1 C2 C3 0.0(5)
C6 C1 C8 C7 -1.0(3)
C6 C1 C8 C9 -179.2(3)
C7 N1 C6 C1 1.6(3)
C7 N1 C6 C5 -177.1(3)
C7 C8 C9 C10 -3.4(5)
C7 C8 C9 C13 175.5(3)
C8 C1 C2 C3 -178.4(3)
C8 C1 C6 N1 -0.4(4)
C8 C1 C6 C5 178.5(3)
C8 C7 C12 C11 -2.6(5)
C8 C7 C12 C26 173.8(3)
C8 C9 C10 C11 0.6(5)
C8 C9 C13 C14 -61.0(4)
C8 C9 C13 C18 122.3(3)
C9 C10 C11 C12 1.2(5)
C9 C10 C11 C27 -179.6(3)
C9 C13 C14 C15 -176.7(3)
C9 C13 C18 C17 178.2(3)
C10 C9 C13 C14 117.8(3)
C10 C9 C13 C18 -58.9(4)
C10 C11 C12 C7 -0.2(5)
C10 C11 C12 C26 -176.6(3)
C10 C11 C27 O1 -165.0(3)
C10 C11 C27 O2 12.6(4)
C12 C7 C8 C1 -173.9(3)
C12 C7 C8 C9 4.5(5)
C12 C11 C27 O1 14.2(5)
C12 C11 C27 O2 -168.2(3)
C13 C9 C10 C11 -178.3(3)
C13 C14 C15 C16 -1.4(4)
C14 C13 C18 C17 1.3(4)
C14 C15 C16 C17 1.1(4)
C14 C15 C16 C19 179.2(3)
C15 C16 C17 C18 0.4(4)
C15 C16 C19 C20 -42.1(4)
C15 C16 C19 C24 140.7(3)
C16 C17 C18 C13 -1.6(4)
C16 C19 C20 C21 -176.6(3)
C16 C19 C24 C23 176.5(3)
C17 C16 C19 C20 135.9(3)
C17 C16 C19 C24 -41.2(4)
C18 C13 C14 C15 0.1(4)
C19 C16 C17 C18 -177.7(3)
C19 C20 C21 C22 0.0(5)
C20 C19 C24 C23 -0.7(5)
C20 C21 C22 C23 -0.6(5)
C21 C22 C23 C24 0.6(5)
C22 C23 C24 C19 0.1(5)
C24 C19 C20 C21 0.6(5)
C25 N1 C6 C1 -165.8(3)
C25 N1 C6 C5 15.4(5)
C25 N1 C7 C8 164.2(3)
C25 N1 C7 C12 -20.2(5)
C27 O2 C28 C29 175.6(3)
C27 C11 C12 C7 -179.4(3)
C27 C11 C12 C26 4.2(5)
C28 O2 C27 O1 3.7(5)
C28 O2 C27 C11 -174.0(3)
